data_7216600
loop_
_publ_author_name
'Lai, Chian Sing'
'Lim, Yu Xian'
'Yap, Timothy C.'
'Tiekink, Edward R. T.'

_publ_section_title
;
 Molecular paving with zinc thiolates
;
_journal_issue 99
_journal_name_full CrystEngComm
_journal_page_first 596
_journal_paper_doi 10.1039/b210187d
_journal_volume 4
_journal_year 2002
_chemical_formula_sum 'C8 H14 O2 S4 Zn'
_chemical_formula_weight 335.80
_space_group_IT_number 2
_symmetry_cell_setting triclinic
_symmetry_space_group_name_Hall '-P 1'
_symmetry_space_group_name_H-M 'P -1'
_atom_sites_solution_hydrogens geom
_atom_sites_solution_primary direct
_atom_sites_solution_secondary difmap
_audit_creation_method SHELXL-97
_cell_angle_alpha 101.068(1)
_cell_angle_beta 102.869(1)
_cell_angle_gamma 105.546(1)
_cell_formula_units_Z 6
_cell_length_a 9.6113(6)
_cell_length_b 15.4223(11)
_cell_length_c 15.8657(11)
_cell_measurement_temperature 178(2)
_cell_volume 2128.0(3)
_computing_cell_refinement 'SAINT (Bruker, 2000)'
_computing_data_collection 'SMART (Bruker, 2000)'
_computing_data_reduction 'SHELXTL (Bruker, 2000)'
_computing_molecular_graphics 'ORTEPII (Johnson, 1976)'
_computing_publication_material 'SHELXL-97 (Bruker, 2000)'
_computing_structure_refinement 'SHELXL-97 (Sheldrick, 1997)'
_computing_structure_solution 'PATTY in DIRDIF92 (Beurskens et al., 1992)'
_diffrn_ambient_temperature 178(2)
_diffrn_measured_fraction_theta_full 0.976
_diffrn_measured_fraction_theta_max 0.976
_diffrn_measurement_device_type 'Bruker AXS SMART CCD diffractometer'
_diffrn_measurement_method 'omega scans'
_diffrn_radiation_monochromator graphite
_diffrn_radiation_source 'fine-focus sealed tube'
_diffrn_radiation_type MoKalpha
_diffrn_radiation_wavelength 0.71069
_diffrn_reflns_av_R_equivalents 0.030
_diffrn_reflns_av_sigmaI/netI 0.071
_diffrn_reflns_limit_h_max 13
_diffrn_reflns_limit_h_min -6
_diffrn_reflns_limit_k_max 21
_diffrn_reflns_limit_k_min -21
_diffrn_reflns_limit_l_max 22
_diffrn_reflns_limit_l_min -22
_diffrn_reflns_number 17657
_diffrn_reflns_theta_full 30.0
_diffrn_reflns_theta_max 30.0
_diffrn_reflns_theta_min 1.4
_diffrn_standards_decay_% 0
_diffrn_standards_number 0
_exptl_absorpt_coefficient_mu 2.299
_exptl_absorpt_correction_T_max 1
_exptl_absorpt_correction_T_min 0.746
_exptl_absorpt_correction_type multi-scan
_exptl_absorpt_process_details '(SADABS; Bruker, 2000)'
_exptl_crystal_colour colourless
_exptl_crystal_density_diffrn 1.572
_exptl_crystal_density_method 'not measured'
_exptl_crystal_description block
_exptl_crystal_F_000 1032
_exptl_crystal_size_max 0.31
_exptl_crystal_size_mid 0.13
_exptl_crystal_size_min 0.13
_refine_diff_density_max 1.13
_refine_diff_density_min -0.52
_refine_diff_density_rms 0.139
_refine_ls_extinction_method none
_refine_ls_goodness_of_fit_ref 1.02
_refine_ls_hydrogen_treatment mixed
_refine_ls_matrix_type full
_refine_ls_number_parameters 407
_refine_ls_number_reflns 12132
_refine_ls_number_restraints 0
_refine_ls_restrained_S_all 1.02
_refine_ls_R_factor_all 0.079
_refine_ls_R_factor_gt 0.051
_refine_ls_shift/su_max 0.001
_refine_ls_shift/su_mean 0.000
_refine_ls_structure_factor_coef Fsqd
_refine_ls_weighting_details 'calc w=1/[\s^2^(Fo^2^)+(0.0658P)^2^] where P=(Fo^2^+2Fc^2^)/3'
_refine_ls_weighting_scheme calc
_refine_ls_wR_factor_gt 0.114
_refine_ls_wR_factor_ref 0.137
_reflns_number_gt 8512
_reflns_number_total 12132
_reflns_threshold_expression I>2\s(I)
_cod_data_source_file b210187d.txt
_cod_data_source_block shelxl
_cod_original_cell_volume 2128.0(2)
_cod_original_sg_symbol_H-M P-1
_cod_database_code 7216600

loop_
_symmetry_equiv_pos_as_xyz
'x, y, z'
'-x, -y, -z'

loop_
_atom_site_label
_atom_site_type_symbol
_atom_site_fract_x
_atom_site_fract_y
_atom_site_fract_z
_atom_site_U_iso_or_equiv
_atom_site_adp_type
_atom_site_occupancy
_atom_site_symmetry_multiplicity
_atom_site_calc_flag
_atom_site_refinement_flags
Zn1 Zn 0.17402(5) 0.44779(3) 0.24580(3) 0.02284(10) Uani 1 1 d .
Zn2 Zn 0.65166(5) 0.73386(3) 0.50832(3) 0.02728(11) Uani 1 1 d .
Zn3 Zn -0.31143(5) 0.28279(3) -0.05018(3) 0.02915(11) Uani 1 1 d .
S1 S 0.14647(10) 0.58390(7) 0.32394(6) 0.0289(2) Uani 1 1 d .
S2 S 0.45674(11) 0.59841(7) 0.42866(7) 0.0311(2) Uani 1 1 d .
S3 S -0.03623(10) 0.37544(7) 0.11976(6) 0.0285(2) Uani 1 1 d .
S4 S -0.36838(10) 0.32326(7) 0.08487(6) 0.0312(2) Uani 1 1 d .
S5 S 0.38083(11) 0.47708(7) 0.18642(7) 0.0326(2) Uani 1 1 d .
S6 S 0.21692(11) 0.59747(8) 0.11034(8) 0.0360(2) Uani 1 1 d .
S7 S 0.22740(12) 0.36365(7) 0.35062(6) 0.0298(2) Uani 1 1 d .
S8 S 0.34284(12) 0.20245(7) 0.34420(7) 0.0339(2) Uani 1 1 d .
S9 S 0.89275(12) 0.75560(8) 0.48633(9) 0.0425(3) Uani 1 1 d .
S10 S 0.67842(12) 0.85331(8) 0.42909(8) 0.0369(2) Uani 1 1 d .
S11 S -0.21749(13) 0.15561(8) -0.05899(8) 0.0405(3) Uani 1 1 d .
S12 S -0.52230(13) 0.15166(8) -0.15010(8) 0.0442(3) Uani 1 1 d .
O1 O 0.3513(3) 0.73443(17) 0.43687(17) 0.0274(5) Uani 1 1 d .
O2 O -0.1662(3) 0.3999(2) 0.24278(17) 0.0317(6) Uani 1 1 d .
O3 O 0.4844(3) 0.6074(2) 0.1093(2) 0.0365(7) Uani 1 1 d .
O4 O 0.2353(3) 0.25978(19) 0.20549(17) 0.0325(6) Uani 1 1 d .
O5 O 0.9475(3) 0.8840(2) 0.4039(2) 0.0446(8) Uani 1 1 d .
O6 O -0.4242(4) 0.0053(2) -0.1538(2) 0.0536(9) Uani 1 1 d .
C1 C 0.3178(4) 0.6452(3) 0.3973(2) 0.0241(7) Uani 1 1 d .
C2 C 0.2475(5) 0.7855(3) 0.4082(3) 0.0347(9) Uani 1 1 d .
H2A H 0.1497 0.7594 0.4195 0.072(3) Uiso 1 1 calc R
H2B H 0.2291 0.7809 0.3433 0.072(3) Uiso 1 1 calc R
C3 C 0.3223(5) 0.8844(3) 0.4618(3) 0.0366(9) Uani 1 1 d .
H3A H 0.2594 0.9220 0.4413 0.072(3) Uiso 1 1 calc R
H3B H 0.4208 0.9085 0.4504 0.072(3) Uiso 1 1 calc R
C4 C 0.3480(5) 0.8976(3) 0.5617(3) 0.0442(11) Uani 1 1 d .
H4A H 0.3979 0.9640 0.5931 0.090(3) Uiso 1 1 calc R
H4B H 0.4120 0.8617 0.5829 0.090(3) Uiso 1 1 calc R
H4C H 0.2508 0.8758 0.5739 0.090(3) Uiso 1 1 calc R
C5 C -0.1901(4) 0.3685(3) 0.1559(2) 0.0241(7) Uani 1 1 d .
C6 C -0.2942(5) 0.3953(4) 0.2792(3) 0.0489(13) Uani 1 1 d .
H6A H -0.3575 0.3294 0.2673 0.072(3) Uiso 1 1 calc R
H6B H -0.3573 0.4292 0.2511 0.072(3) Uiso 1 1 calc R
C7 C -0.2302(6) 0.4401(5) 0.3797(3) 0.0625(16) Uani 1 1 d .
H7A H -0.1592 0.5038 0.3912 0.072(3) Uiso 1 1 calc R
H7B H -0.3129 0.4453 0.4060 0.072(3) Uiso 1 1 calc R
C8 C -0.1485(7) 0.3810(5) 0.4231(4) 0.0659(16) Uani 1 1 d .
H8A H -0.1070 0.4100 0.4878 0.090(3) Uiso 1 1 calc R
H8B H -0.0663 0.3765 0.3972 0.090(3) Uiso 1 1 calc R
H8C H -0.2195 0.3183 0.4121 0.090(3) Uiso 1 1 calc R
C9 C 0.3703(4) 0.5635(3) 0.1357(3) 0.0279(8) Uani 1 1 d .
C10 C 0.6261(5) 0.5881(4) 0.1300(4) 0.0460(12) Uani 1 1 d .
H10A H 0.6110 0.5218 0.1020 0.072(3) Uiso 1 1 calc R
H10B H 0.6694 0.6015 0.1957 0.072(3) Uiso 1 1 calc R
C11 C 0.7295(5) 0.6519(4) 0.0917(4) 0.0535(13) Uani 1 1 d .
H11A H 0.7435 0.7178 0.1204 0.072(3) Uiso 1 1 calc R
H11B H 0.6827 0.6393 0.0265 0.072(3) Uiso 1 1 calc R
C12 C 0.8816(6) 0.6366(5) 0.1078(5) 0.0730(18) Uani 1 1 d .
H12A H 0.9471 0.6787 0.0830 0.090(3) Uiso 1 1 calc R
H12B H 0.8679 0.5717 0.0783 0.090(3) Uiso 1 1 calc R
H12C H 0.9282 0.6496 0.1724 0.090(3) Uiso 1 1 calc R
C13 C 0.2660(4) 0.2725(3) 0.2933(2) 0.0270(8) Uani 1 1 d .
C14 C 0.2602(6) 0.1825(3) 0.1505(3) 0.0430(11) Uani 1 1 d .
H14A H 0.3697 0.1943 0.1603 0.072(3) Uiso 1 1 calc R
H14B H 0.2178 0.1244 0.1671 0.072(3) Uiso 1 1 calc R
C15 C 0.1865(7) 0.1723(4) 0.0563(3) 0.0607(15) Uani 1 1 d .
H15A H 0.2315 0.2301 0.0399 0.072(3) Uiso 1 1 calc R
H15B H 0.0779 0.1636 0.0478 0.072(3) Uiso 1 1 calc R
C16 C 0.2037(8) 0.0895(4) -0.0048(3) 0.0746(19) Uani 1 1 d .
H16A H 0.1533 0.0843 -0.0673 0.090(3) Uiso 1 1 calc R
H16B H 0.1579 0.0322 0.0108 0.090(3) Uiso 1 1 calc R
H16C H 0.3111 0.0987 0.0028 0.090(3) Uiso 1 1 calc R
C17 C 0.8457(4) 0.8369(3) 0.4361(3) 0.0342(9) Uani 1 1 d .
C18 C 0.9151(5) 0.9544(3) 0.3600(4) 0.0485(12) Uani 1 1 d .
H18A H 0.9037 1.0054 0.4036 0.072(3) Uiso 1 1 calc R
H18B H 0.8200 0.9261 0.3104 0.072(3) Uiso 1 1 calc R
C19 C 1.0417(6) 0.9916(4) 0.3248(4) 0.0613(15) Uani 1 1 d .
H19A H 1.1365 1.0166 0.3748 0.072(3) Uiso 1 1 calc R
H19B H 1.0265 1.0442 0.3008 0.072(3) Uiso 1 1 calc R
C20 C 1.0585(9) 0.9197(6) 0.2518(4) 0.092(2) Uani 1 1 d .
H20A H 1.1443 0.9486 0.2314 0.090(3) Uiso 1 1 calc R
H20B H 0.9662 0.8959 0.2012 0.090(3) Uiso 1 1 calc R
H20C H 1.0758 0.8680 0.2753 0.090(3) Uiso 1 1 calc R
C21 C -0.3959(5) 0.0955(3) -0.1246(3) 0.0404(10) Uani 1 1 d .
C22 C -0.5754(7) -0.0540(4) -0.2056(4) 0.0605(14) Uani 1 1 d .
H22A H -0.5704 -0.1080 -0.2486 0.072(3) Uiso 1 1 calc R
H22B H -0.6261 -0.0185 -0.2404 0.072(3) Uiso 1 1 calc R
C23 C -0.6637(6) -0.0875(4) -0.1469(4) 0.0637(15) Uani 1 1 d .
H23A H -0.6699 -0.0335 -0.1044 0.072(3) Uiso 1 1 calc R
H23B H -0.6127 -0.1225 -0.1116 0.072(3) Uiso 1 1 calc R
C24 C -0.8254(7) -0.1520(5) -0.2034(5) 0.091(2) Uani 1 1 d .
H24A H -0.8824 -0.1744 -0.1634 0.090(3) Uiso 1 1 calc R
H24B H -0.8190 -0.2055 -0.2453 0.090(3) Uiso 1 1 calc R
H24C H -0.8766 -0.1169 -0.2372 0.090(3) Uiso 1 1 calc R

loop_
_atom_site_aniso_label
_atom_site_aniso_U_11
_atom_site_aniso_U_22
_atom_site_aniso_U_33
_atom_site_aniso_U_23
_atom_site_aniso_U_13
_atom_site_aniso_U_12
Zn1 0.0201(2) 0.0255(2) 0.0238(2) 0.00832(16) 0.00485(16) 0.00898(17)
Zn2 0.0219(2) 0.0285(2) 0.0308(2) 0.01011(18) 0.00573(17) 0.00709(18)
Zn3 0.0280(2) 0.0290(2) 0.0300(2) 0.01119(18) 0.00630(18) 0.00801(19)
S1 0.0218(4) 0.0307(5) 0.0306(5) 0.0025(4) 0.0016(4) 0.0117(4)
S2 0.0253(5) 0.0236(5) 0.0389(5) 0.0041(4) -0.0017(4) 0.0112(4)
S3 0.0201(4) 0.0366(5) 0.0245(4) 0.0060(4) 0.0050(3) 0.0048(4)
S4 0.0197(4) 0.0421(6) 0.0300(5) 0.0100(4) 0.0041(4) 0.0093(4)
S5 0.0254(5) 0.0424(6) 0.0435(6) 0.0249(5) 0.0163(4) 0.0182(4)
S6 0.0255(5) 0.0463(6) 0.0479(6) 0.0299(5) 0.0137(4) 0.0159(4)
S7 0.0410(5) 0.0265(5) 0.0264(5) 0.0105(4) 0.0089(4) 0.0165(4)
S8 0.0429(6) 0.0312(5) 0.0315(5) 0.0100(4) 0.0062(4) 0.0209(5)
S9 0.0288(5) 0.0512(7) 0.0678(8) 0.0398(6) 0.0214(5) 0.0224(5)
S10 0.0295(5) 0.0419(6) 0.0518(7) 0.0276(5) 0.0142(5) 0.0192(5)
S11 0.0354(6) 0.0363(6) 0.0466(6) 0.0085(5) 0.0043(5) 0.0145(5)
S12 0.0332(6) 0.0415(6) 0.0436(6) 0.0083(5) -0.0065(5) 0.0061(5)
O1 0.0226(13) 0.0225(13) 0.0363(15) 0.0049(11) 0.0057(11) 0.0102(11)
O2 0.0250(13) 0.0450(17) 0.0265(14) 0.0067(12) 0.0080(11) 0.0153(12)
O3 0.0255(14) 0.0448(17) 0.0519(18) 0.0280(14) 0.0188(13) 0.0150(13)
O4 0.0402(16) 0.0346(15) 0.0255(14) 0.0077(11) 0.0060(12) 0.0198(13)
O5 0.0353(16) 0.0511(19) 0.070(2) 0.0408(17) 0.0269(16) 0.0233(15)
O6 0.060(2) 0.0365(19) 0.049(2) 0.0059(15) 0.0000(17) 0.0086(16)
C1 0.0212(16) 0.0269(19) 0.0267(18) 0.0086(14) 0.0092(14) 0.0090(14)
C2 0.033(2) 0.033(2) 0.043(2) 0.0074(18) 0.0083(18) 0.0230(18)
C3 0.033(2) 0.030(2) 0.051(3) 0.0127(19) 0.0142(19) 0.0146(18)
C4 0.049(3) 0.034(2) 0.051(3) 0.007(2) 0.011(2) 0.021(2)
C5 0.0221(17) 0.0270(19) 0.0265(18) 0.0114(15) 0.0069(14) 0.0106(15)
C6 0.029(2) 0.094(4) 0.035(2) 0.019(2) 0.0162(19) 0.031(3)
C7 0.047(3) 0.103(5) 0.041(3) 0.017(3) 0.022(2) 0.024(3)
C8 0.066(4) 0.101(5) 0.042(3) 0.032(3) 0.018(3) 0.034(4)
C9 0.0227(17) 0.032(2) 0.033(2) 0.0137(16) 0.0105(15) 0.0100(16)
C10 0.0216(19) 0.062(3) 0.071(3) 0.037(3) 0.022(2) 0.019(2)
C11 0.036(2) 0.060(3) 0.085(4) 0.041(3) 0.030(3) 0.024(2)
C12 0.040(3) 0.088(5) 0.115(5) 0.052(4) 0.037(3) 0.029(3)
C13 0.0219(17) 0.0286(19) 0.0280(19) 0.0091(15) 0.0042(14) 0.0056(15)
C14 0.051(3) 0.048(3) 0.034(2) 0.0053(19) 0.009(2) 0.029(2)
C15 0.080(4) 0.066(4) 0.040(3) 0.008(2) 0.003(3) 0.044(3)
C16 0.116(6) 0.080(4) 0.032(3) 0.002(3) 0.012(3) 0.054(4)
C17 0.0267(19) 0.039(2) 0.042(2) 0.0195(19) 0.0115(17) 0.0130(18)
C18 0.040(2) 0.046(3) 0.074(3) 0.037(3) 0.019(2) 0.020(2)
C19 0.045(3) 0.077(4) 0.085(4) 0.056(3) 0.029(3) 0.025(3)
C20 0.104(6) 0.151(7) 0.054(4) 0.051(4) 0.030(4) 0.072(5)
C21 0.048(3) 0.034(2) 0.031(2) 0.0087(18) 0.0054(19) 0.005(2)
C22 0.071(4) 0.044(3) 0.049(3) 0.006(2) 0.003(3) 0.005(3)
C23 0.056(3) 0.060(4) 0.075(4) 0.025(3) 0.017(3) 0.016(3)
C24 0.055(4) 0.075(5) 0.145(7) 0.065(5) 0.015(4) 0.012(3)

loop_
_atom_type_symbol
_atom_type_description
_atom_type_scat_dispersion_real
_atom_type_scat_dispersion_imag
_atom_type_scat_source
C C 0.0033 0.0016 'International Tables Vol C Tables 4.2.6.8 and 6.1.1.4'
H H 0.0000 0.0000 'International Tables Vol C Tables 4.2.6.8 and 6.1.1.4'
O O 0.0106 0.0060 'International Tables Vol C Tables 4.2.6.8 and 6.1.1.4'
S S 0.1246 0.1234 'International Tables Vol C Tables 4.2.6.8 and 6.1.1.4'
Zn Zn 0.2839 1.4301 'International Tables Vol C Tables 4.2.6.8 and 6.1.1.4'

loop_
_geom_angle_atom_site_label_1
_geom_angle_atom_site_label_2
_geom_angle_atom_site_label_3
_geom_angle
_geom_angle_site_symmetry_1
_geom_angle_site_symmetry_3
S1 Zn1 S3 108.33(4) . .
S1 Zn1 S7 106.77(4) . .
S3 Zn1 S7 118.61(4) . .
S1 Zn1 S5 113.14(4) . .
S3 Zn1 S5 104.34(4) . .
S7 Zn1 S5 105.83(4) . .
S2 Zn2 S8 116.64(4) . 2_666
S2 Zn2 S9 119.56(5) . .
S8 Zn2 S9 114.19(5) 2_666 .
S2 Zn2 S10 113.12(4) . .
S8 Zn2 S10 109.90(4) 2_666 .
S9 Zn2 S10 76.23(4) . .
S6 Zn3 S4 117.22(4) 2_565 .
S6 Zn3 S11 120.07(4) 2_565 .
S4 Zn3 S11 112.12(4) . .
S6 Zn3 S12 116.48(4) 2_565 .
S4 Zn3 S12 107.60(4) . .
S11 Zn3 S12 75.96(4) . .
C1 S1 Zn1 105.47(13) . .
C1 S2 Zn2 99.24(13) . .
C5 S3 Zn1 106.85(13) . .
C5 S4 Zn3 99.05(13) . .
C9 S5 Zn1 106.05(13) . .
C9 S6 Zn3 99.20(13) . 2_565
C13 S7 Zn1 104.74(13) . .
C13 S8 Zn2 99.12(14) . 2_666
C17 S9 Zn2 81.84(14) . .
C17 S10 Zn2 81.13(14) . .
C21 S11 Zn3 82.48(17) . .
C21 S12 Zn3 80.74(15) . .
C1 O1 C2 120.1(3) . .
C5 O2 C6 119.8(3) . .
C9 O3 C10 120.6(3) . .
C13 O4 C14 120.2(3) . .
C17 O5 C18 119.1(3) . .
C21 O6 C22 119.7(4) . .
O1 C1 S1 120.8(3) . .
O1 C1 S2 115.0(3) . .
S1 C1 S2 124.2(2) . .
O1 C2 C3 106.4(3) . .
O1 C2 H2A 110.4 . .
C3 C2 H2A 110.4 . .
O1 C2 H2B 110.4 . .
C3 C2 H2B 110.4 . .
H2A C2 H2B 108.6 . .
C2 C3 C4 113.6(4) . .
C2 C3 H3A 108.9 . .
C4 C3 H3A 108.9 . .
C2 C3 H3B 108.9 . .
C4 C3 H3B 108.9 . .
H3A C3 H3B 107.7 . .
C3 C4 H4A 109.5 . .
C3 C4 H4B 109.5 . .
H4A C4 H4B 109.5 . .
C3 C4 H4C 109.5 . .
H4A C4 H4C 109.5 . .
H4B C4 H4C 109.5 . .
O2 C5 S3 116.7(3) . .
O2 C5 S4 120.9(3) . .
S3 C5 S4 122.5(2) . .
O2 C6 C7 107.2(4) . .
O2 C6 H6A 110.3 . .
C7 C6 H6A 110.3 . .
O2 C6 H6B 110.3 . .
C7 C6 H6B 110.3 . .
H6A C6 H6B 108.5 . .
C8 C7 C6 109.4(5) . .
C8 C7 H7A 109.8 . .
C6 C7 H7A 109.8 . .
C8 C7 H7B 109.8 . .
C6 C7 H7B 109.8 . .
H7A C7 H7B 108.2 . .
C7 C8 H8A 109.5 . .
C7 C8 H8B 109.5 . .
H8A C8 H8B 109.5 . .
C7 C8 H8C 109.5 . .
H8A C8 H8C 109.5 . .
H8B C8 H8C 109.5 . .
O3 C9 S5 120.9(3) . .
O3 C9 S6 114.5(3) . .
S5 C9 S6 124.5(2) . .
O3 C10 C11 105.7(4) . .
O3 C10 H10A 110.6 . .
C11 C10 H10A 110.6 . .
O3 C10 H10B 110.6 . .
C11 C10 H10B 110.6 . .
H10A C10 H10B 108.7 . .
C10 C11 C12 110.6(4) . .
C10 C11 H11A 109.5 . .
C12 C11 H11A 109.5 . .
C10 C11 H11B 109.5 . .
C12 C11 H11B 109.5 . .
H11A C11 H11B 108.1 . .
C11 C12 H12A 109.5 . .
C11 C12 H12B 109.5 . .
H12A C12 H12B 109.5 . .
C11 C12 H12C 109.5 . .
H12A C12 H12C 109.5 . .
H12B C12 H12C 109.5 . .
O4 C13 S7 116.1(3) . .
O4 C13 S8 121.1(3) . .
S7 C13 S8 122.8(2) . .
C15 C14 O4 108.7(4) . .
C15 C14 H14A 109.9 . .
O4 C14 H14A 109.9 . .
C15 C14 H14B 109.9 . .
O4 C14 H14B 109.9 . .
H14A C14 H14B 108.3 . .
C14 C15 C16 111.2(4) . .
C14 C15 H15A 109.4 . .
C16 C15 H15A 109.4 . .
C14 C15 H15B 109.4 . .
C16 C15 H15B 109.4 . .
H15A C15 H15B 108.0 . .
C15 C16 H16A 109.5 . .
C15 C16 H16B 109.5 . .
H16A C16 H16B 109.5 . .
C15 C16 H16C 109.5 . .
H16A C16 H16C 109.5 . .
H16B C16 H16C 109.5 . .
O5 C17 S10 123.1(3) . .
O5 C17 S9 116.1(3) . .
S10 C17 S9 120.8(2) . .
O5 C18 C19 108.1(4) . .
O5 C18 H18A 110.1 . .
C19 C18 H18A 110.1 . .
O5 C18 H18B 110.1 . .
C19 C18 H18B 110.1 . .
H18A C18 H18B 108.4 . .
C18 C19 C20 113.5(5) . .
C18 C19 H19A 108.9 . .
C20 C19 H19A 108.9 . .
C18 C19 H19B 108.9 . .
C20 C19 H19B 108.9 . .
H19A C19 H19B 107.7 . .
C19 C20 H20A 109.5 . .
C19 C20 H20B 109.5 . .
H20A C20 H20B 109.5 . .
C19 C20 H20C 109.5 . .
H20A C20 H20C 109.5 . .
H20B C20 H20C 109.5 . .
O6 C21 S11 114.8(4) . .
O6 C21 S12 124.5(4) . .
S11 C21 S12 120.7(3) . .
O6 C22 C23 110.9(5) . .
O6 C22 H22A 109.5 . .
C23 C22 H22A 109.5 . .
O6 C22 H22B 109.5 . .
C23 C22 H22B 109.5 . .
H22A C22 H22B 108.0 . .
C22 C23 C24 110.4(5) . .
C22 C23 H23A 109.6 . .
C24 C23 H23A 109.6 . .
C22 C23 H23B 109.6 . .
C24 C23 H23B 109.6 . .
H23A C23 H23B 108.1 . .
C23 C24 H24A 109.5 . .
C23 C24 H24B 109.5 . .
H24A C24 H24B 109.5 . .
C23 C24 H24C 109.5 . .
H24A C24 H24C 109.5 . .
H24B C24 H24C 109.5 . .

loop_
_geom_bond_atom_site_label_1
_geom_bond_atom_site_label_2
_geom_bond_distance
_geom_bond_site_symmetry_2
Zn1 S1 2.3362(10) .
Zn1 S3 2.3371(10) .
Zn1 S7 2.3492(10) .
Zn1 S5 2.3577(10) .
Zn2 S2 2.3032(11) .
Zn2 S8 2.3404(11) 2_666
Zn2 S9 2.3648(11) .
Zn2 S10 2.4122(11) .
Zn3 S6 2.3044(11) 2_565
Zn3 S4 2.3392(11) .
Zn3 S11 2.3627(12) .
Zn3 S12 2.4190(12) .
S1 C1 1.688(4) .
S2 C1 1.706(4) .
S3 C5 1.687(4) .
S4 C5 1.700(4) .
S5 C9 1.698(4) .
S6 C9 1.685(4) .
S6 Zn3 2.3044(11) 2_565
S7 C13 1.697(4) .
S8 C13 1.691(4) .
S8 Zn2 2.3404(11) 2_666
S9 C17 1.715(4) .
S10 C17 1.676(4) .
S11 C21 1.693(5) .
S12 C21 1.694(5) .
O1 C1 1.317(4) .
O1 C2 1.476(4) .
O2 C5 1.316(4) .
O2 C6 1.463(5) .
O3 C9 1.324(4) .
O3 C10 1.451(5) .
O4 C13 1.322(4) .
O4 C14 1.444(5) .
O5 C17 1.315(5) .
O5 C18 1.462(5) .
O6 C21 1.310(5) .
O6 C22 1.446(6) .
C2 C3 1.486(6) .
C2 H2A 0.9900 .
C2 H2B 0.9900 .
C3 C4 1.513(6) .
C3 H3A 0.9900 .
C3 H3B 0.9900 .
C4 H4A 0.9800 .
C4 H4B 0.9800 .
C4 H4C 0.9800 .
C6 C7 1.520(7) .
C6 H6A 0.9900 .
C6 H6B 0.9900 .
C7 C8 1.518(8) .
C7 H7A 0.9900 .
C7 H7B 0.9900 .
C8 H8A 0.9800 .
C8 H8B 0.9800 .
C8 H8C 0.9800 .
C10 C11 1.516(6) .
C10 H10A 0.9900 .
C10 H10B 0.9900 .
C11 C12 1.516(7) .
C11 H11A 0.9900 .
C11 H11B 0.9900 .
C12 H12A 0.9800 .
C12 H12B 0.9800 .
C12 H12C 0.9800 .
C14 C15 1.463(6) .
C14 H14A 0.9900 .
C14 H14B 0.9900 .
C15 C16 1.519(7) .
C15 H15A 0.9900 .
C15 H15B 0.9900 .
C16 H16A 0.9800 .
C16 H16B 0.9800 .
C16 H16C 0.9800 .
C18 C19 1.474(6) .
C18 H18A 0.9900 .
C18 H18B 0.9900 .
C19 C20 1.511(9) .
C19 H19A 0.9900 .
C19 H19B 0.9900 .
C20 H20A 0.9800 .
C20 H20B 0.9800 .
C20 H20C 0.9800 .
C22 C23 1.469(8) .
C22 H22A 0.9900 .
C22 H22B 0.9900 .
C23 C24 1.555(8) .
C23 H23A 0.9900 .
C23 H23B 0.9900 .
C24 H24A 0.9800 .
C24 H24B 0.9800 .
C24 H24C 0.9800 .
